data_2002110
loop_
_publ_author_name
'Preut, H.'
'Weisbeck, M. P.'
'Neumann, W. P.'

_publ_contact_author
;
       Dr. Hans Preut
       Fachbereich Chemie Universit\"at Dortmund
       Postfach 500500
       Otto-Hahn-Strasse 6
       D-4600 Dortmund 50
       Germany
;
_publ_section_title
;
 Structure of
 1,1,2,2,3,3-hexamethyl-4-(2-ethynylphenyl)-1,2,3-trigermacyclopent-4-ene
;
_journal_issue 1
_journal_name_full 'Acta Crystallographica Section C'
_journal_page_first 182
_journal_page_last 184
_journal_paper_doi 10.1107/S0108270192011053
_journal_volume 49
_journal_year 1993
_chemical_formula_moiety 'C16 H24 Ge3'
_chemical_formula_sum 'C16 H24 Ge3'
_chemical_formula_weight 434.14
_chemical_melting_point 365
_chemical_name_systematic
;
1,1,2,2,3,3-Hexamethyl-4-(2-ethynylphenyl)-1,2,3-
trigermacyclopent-4-ene
;
_space_group_IT_number 14
_symmetry_cell_setting monoclinic
_symmetry_space_group_name_Hall '-P 2yn'
_symmetry_space_group_name_H-M 'P 1 21/n 1'
_audit_creation_method
;
     text program nroff under UNIX
;
_cell_angle_alpha 90.0
_cell_angle_beta 95.11(8)
_cell_angle_gamma 90.0
_cell_formula_units_Z 4
_cell_length_a 7.237(7)
_cell_length_b 14.952(9)
_cell_length_c 17.07(2)
_cell_measurement_reflns_used 16
_cell_measurement_temperature 170
_cell_measurement_theta_max 14.7
_cell_measurement_theta_min 6.4
_cell_volume 1840(3)
_computing_cell_refinement 'Nicolet R3m/V software'
_computing_data_collection 'Nicolet R3m/V software, release 4.11'
_computing_data_reduction 'Nicolet R3m/V software'
_computing_publication_material
;
    PARST (Nardelli, 1983), PLATON (Spek, 1982),
    MISSYM (Le Page, 1987)
;
_computing_structure_refinement
;
   SHELXTL-Plus
;
_computing_structure_solution 'SHELXTL-Plus (Sheldrick, 1987)'
_diffrn_ambient_temperature 170
_diffrn_measurement_device 'Nicolet R3m/V'
_diffrn_measurement_method \q/2\q
_diffrn_radiation_monochromator graphite
_diffrn_radiation_source 'X-ray tube'
_diffrn_radiation_type 'Mo K\a'
_diffrn_radiation_wavelength 0.71073
_diffrn_reflns_av_R_equivalents 0.0314
_diffrn_reflns_limit_h_max 1
_diffrn_reflns_limit_h_min -9
_diffrn_reflns_limit_k_max 18
_diffrn_reflns_limit_k_min -1
_diffrn_reflns_limit_l_max 21
_diffrn_reflns_limit_l_min -21
_diffrn_reflns_number 4379
_diffrn_reflns_reduction_process
;
   Lorentz-polarization correction,
   data averaged
;
_diffrn_reflns_theta_max 25.0
_diffrn_reflns_theta_min 1.0
_diffrn_standards_decay_% 0
_diffrn_standards_interval_time 150
_diffrn_standards_number 6
_exptl_absorpt_coefficient_mu 4.79
_exptl_absorpt_correction_type none
_exptl_crystal_colour colourless
_exptl_crystal_density_diffrn 1.567
_exptl_crystal_description platelet
_exptl_crystal_F_000 864
_exptl_crystal_size_max 0.44
_exptl_crystal_size_mid 0.36
_exptl_crystal_size_min 0.14
_refine_diff_density_max 2.1
_refine_diff_density_min -2.6
_refine_ls_goodness_of_fit_obs 0.87
_refine_ls_hydrogen_treatment refU
_refine_ls_matrix_type full
_refine_ls_number_constraints 0
_refine_ls_number_parameters 173
_refine_ls_number_reflns 2297
_refine_ls_number_restraints 0
_refine_ls_R_factor_all 0.0845
_refine_ls_R_factor_obs 0.068
_refine_ls_shift/esd_max 0.001
_refine_ls_shift/esd_mean 0.000
_refine_ls_structure_factor_coef F
_refine_ls_weighting_details w=1/[\s^2^(F)+0.007F^2^]
_refine_ls_weighting_scheme calc
_refine_ls_wR_factor_all 0.0916
_refine_ls_wR_factor_obs 0.083
_reflns_number_observed 2297
_reflns_number_total 3250
_reflns_observed_criterion refl_observed_if_F>_4.0_sigma(F)
_cod_data_source_file al1028.cif
_cod_data_source_block default
_cod_depositor_comments
;
The following automatic conversions were performed:

'_refine_ls_weighting_scheme' value 'calc w=1/[\s^2^(F)+0.007F^2^]'
was changed to 'calc'. New tag '_refine_ls_weighting_details' was
created. The value of the new tag was set to
'w=1/[\s^2^(F)+0.007F^2^]'.

Automatic conversion script
Id: cif_fix_values 3143 2015-03-26 13:38:13Z robertas 
;
_cod_original_sg_symbol_H-M 'P 21/n'
_cod_database_code 2002110

loop_
_symmetry_equiv_pos_as_xyz
+x,+y,+z
1/2-x,1/2+y,1/2-z
-x,-y,-z
1/2+x,1/2-y,1/2+z

loop_
_atom_site_aniso_label
_atom_site_aniso_U_11
_atom_site_aniso_U_22
_atom_site_aniso_U_33
_atom_site_aniso_U_12
_atom_site_aniso_U_13
_atom_site_aniso_U_23
Ge(1) 339(6) 103(5) 189(5) 8(4) -13(4) -9.00
Ge(2) 378(6) 99(5) 212(6) -13(4) -5(4) -19.00
Ge(3) 337(6) 127(5) 181(5) 0(4) -5(4) -31.00
C(1a) 54E1(6) 26E1(6) 20E1(5) 0E1(4) 4E1(5) -10E1(4)
H(1aa) 89E1(11) ? ? ? ? ?
H(1ab) 89E1(11) ? ? ? ? ?
H(1ac) 89E1(11) ? ? ? ? ?
C(1b) 43E1(6) 25E1(6) 45E1(7) 3E1(5) -1E1(5) 7E1(4)
H(1ba) 89E1(11) ? ? ? ? ?
H(1bb) 89E1(11) ? ? ? ? ?
H(1bc) 89E1(11) ? ? ? ? ?
C(2a) 49E1(7) 47E1(8) 38E1(6) -8E1(6) 7E1(5) -26E1(5)
H(2aa) 89E1(11) ? ? ? ? ?
H(2ab) 89E1(11) ? ? ? ? ?
H(2ac) 89E1(11) ? ? ? ? ?
C(2b) 66E1(7) 27E1(6) 32E1(6) -9E1(5) -0E1(5) 7E1(5)
H(2ba) 89E1(11) ? ? ? ? ?
H(2bb) 89E1(11) ? ? ? ? ?
H(2bc) 89E1(11) ? ? ? ? ?
C(3a) 65E1(8) 24E1(6) 38E1(6) -2E1(5) -18E1(6) 7E1(5)
H(3aa) 89E1(11) ? ? ? ? ?
H(3ab) 89E1(11) ? ? ? ? ?
H(3ac) 89E1(11) ? ? ? ? ?
C(3b) 64E1(8) 49E1(8) 31E1(6) -13E1(6) 26E1(6) -28E1(6)
H(3ba) 89E1(11) ? ? ? ? ?
H(3bb) 89E1(11) ? ? ? ? ?
H(3bc) 89E1(11) ? ? ? ? ?
C(4) 33E1(5) 10E1(4) 12E1(4) -2E1(3) -9E1(4) -3E1(3)
H(4a) 89E1(11) ? ? ? ? ?
C(5) 25E1(5) 20E1(5) 16E1(4) -5E1(4) 2E1(4) 0E1(3)
C(6) 29E1(5) 12E1(4) 12E1(4) 3E1(3) -3E1(4) 2E1(3)
C(7) 36E1(5) 15E1(5) 24E1(5) 4E1(4) -3E1(4) -2E1(4)
H(7a) 89E1(11) ? ? ? ? ?
C(8) 50E1(6) 21E1(5) 23E1(5) -3E1(4) 0E1(5) 5E1(4)
H(8a) 89E1(11) ? ? ? ? ?
C(9) 60E1(7) 14E1(5) 19E1(5) -4E1(4) -4E1(5) -8E1(4)
H(9a) 89E1(11) ? ? ? ? ?
C(10) 47E1(6) 18E1(5) 17E1(5) 1E1(4) -10E1(4) -15E1(4)
H(10a) 89E1(11) ? ? ? ? ?
C(11) 37E1(5) 11E1(5) 23E1(5) -1E1(4) -5E1(4) -5E1(4)
C(12) 29E1(5) 18E1(5) 43E1(6) 2E1(5) -5E1(5) -5E1(4)
C(13) 32E1(6) 40E1(7) 44E1(6) -10E1(6) 4E1(5) -8E1(5)
H(13) 89E1(11) ? ? ? ? ?

loop_
_atom_site_label
_atom_site_fract_x
_atom_site_fract_y
_atom_site_fract_z
_atom_site_U_iso_or_equiv
_atom_site_thermal_displace_type
_atom_site_calc_flag
_atom_site_calc_attached_atom
Ge(1) 0.07107(14) 0.14797(6) 0.43819(5) 213 Uani ? ?
Ge(2) -0.04309(14) 0.08593(6) 0.31272(6) 231 Uani ? ?
Ge(3) -0.02950(14) 0.22783(6) 0.24704(5) 216 Uani ? ?
C(1a) -0.091(2) 0.1300(7) 0.5209(6) 334 Uani ? ?
H(1aa) -0.037(2) 0.1563(7) 0.5689(6) 888 Uiso calc C(1a)
H(1ab) -0.208(2) 0.1579(7) 0.5059(6) 888 Uiso calc C(1a)
H(1ac) -0.109(2) 0.0671(7) 0.5287(6) 888 Uiso calc C(1a)
C(1b) 0.3220(10) 0.1147(7) 0.4768(7) 378 Uani ? ?
H(1ba) 0.3560(10) 0.1423(7) 0.5268(7) 888 Uiso calc C(1b)
H(1bb) 0.3280(10) 0.0508(7) 0.4823(7) 888 Uiso calc C(1b)
H(1bc) 0.4060(10) 0.1339(7) 0.4396(7) 888 Uiso calc C(1b)
C(2a) -0.292(2) 0.0439(9) 0.3195(7) 445 Uani ? ?
H(2aa) -0.338(2) 0.0191(9) 0.2697(7) 888 Uiso calc C(2a)
H(2ab) -0.294(2) -0.0012(9) 0.3595(7) 888 Uiso calc C(2a)
H(2ac) -0.369(2) 0.0932(9) 0.3322(7) 888 Uiso calc C(2a)
C(2b) 0.117(2) -0.0058(8) 0.2744(7) 422 Uani ? ?
H(2ba) 0.064(2) -0.0278(8) 0.2244(7) 888 Uiso calc C(2b)
H(2bb) 0.237(2) 0.0200(8) 0.2683(7) 888 Uiso calc C(2b)
H(2bc) 0.131(2) -0.0543(8) 0.3113(7) 888 Uiso calc C(2b)
C(3a) -0.263(2) 0.2696(7) 0.1935(7) 437 Uani ? ?
H(3aa) -0.243(2) 0.3262(7) 0.1690(7) 888 Uiso calc C(3a)
H(3ab) -0.309(2) 0.2273(7) 0.1542(7) 888 Uiso calc C(3a)
H(3ac) -0.351(2) 0.2764(7) 0.2317(7) 888 Uiso calc C(3a)
C(3b) 0.165(2) 0.2371(9) 0.1754(6) 465 Uani ? ?
H(3ba) 0.161(2) 0.2954(9) 0.1517(6) 888 Uiso calc C(3b)
H(3bb) 0.284(2) 0.2278(9) 0.2036(6) 888 Uiso calc C(3b)
H(3bc) 0.144(2) 0.1924(9) 0.1352(6) 888 Uiso calc C(3b)
C(4) 0.0350(10) 0.3042(6) 0.3382(5) 187 Uani ? ?
H(4a) 0.0440(10) 0.3674(6) 0.3296(5) 888 Uiso calc C(4a)
C(5) 0.0710(10) 0.2764(6) 0.4100(5) 202 Uani calc C(4a)
C(6) 0.1210(10) 0.3402(6) 0.4775(5) 180 Uani calc C(4a)
C(7) -0.0100(10) 0.3689(6) 0.5248(6) 256 Uani ? ?
H(7a) -0.1350(10) 0.3476(6) 0.5148(6) 888 Uiso calc C(7)
C(8) 0.034(2) 0.4291(7) 0.5857(6) 314 Uani ? ?
H(8a) -0.058(2) 0.4482(7) 0.6195(6) 888 Uiso calc C(8)
C(9) 0.209(2) 0.4605(7) 0.5997(6) 314 Uani ? ?
H(9a) 0.240(2) 0.5028(7) 0.6411(6) 888 Uiso calc C(9)
C(10) 0.3470(10) 0.4324(6) 0.5532(5) 279 Uani ? ?
H(10a) 0.4710(10) 0.4551(6) 0.5637(5) 888 Uiso calc C(10)
C(11) 0.3040(10) 0.3723(6) 0.4916(5) 238 Uani ? ?
C(12) 0.4470(10) 0.3440(7) 0.4435(7) 304 Uani ? ?
C(13) 0.562(2) 0.3218(8) 0.4049(7) 386 Uani ? ?
H(13) 0.658(2) 0.3032(8) 0.3729(7) 888 Uiso calc C(13)

loop_
_atom_type_symbol
_atom_type_scat_dispersion_real
_atom_type_scat_dispersion_imag
_atom_type_scat_source
C 0.002 0.002 International_Tables_Vol_IV_Table_2.2B
H 0 0 International_Tables_Vol_IV_Table_2.2B
Ge 0.081 1.801 International_Tables_Vol_IV_Table_2.2B

loop_
_geom_angle_atom_site_label_1
_geom_angle_atom_site_label_2
_geom_angle_atom_site_label_3
_geom_angle_site_symmetry_1
_geom_angle_site_symmetry_2
_geom_angle_site_symmetry_3
_geom_angle
_geom_angle_publ_flag
C(1b) Ge(1) C(5) . . . 108.2(5) yes
C(1a) Ge(1) C(5) . . . 108.9(4) yes
C(1a) Ge(1) C(1b) . . . 109.1(5) yes
Ge(2) Ge(1) C(5) . . . 99.4(3) yes
Ge(2) Ge(1) C(1b) . . . 116.0(4) yes
Ge(2) Ge(1) C(1a) . . . 114.4(4) yes
Ge(1) Ge(2) C(2b) . . . 113.7(4) yes
Ge(1) Ge(2) C(2a) . . . 108.8(4) yes
Ge(1) Ge(2) Ge(3) . . . 92.80(10) yes
C(2a) Ge(2) C(2b) . . . 112.3(5) yes
Ge(3) Ge(2) C(2b) . . . 114.5(4) yes
Ge(3) Ge(2) C(2a) . . . 113.2(4) yes
Ge(2) Ge(3) C(4) . . . 99.3(3) yes
Ge(2) Ge(3) C(3b) . . . 114.6(4) yes
Ge(2) Ge(3) C(3a) . . . 115.6(4) yes
C(3b) Ge(3) C(4) . . . 108.9(5) yes
C(3a) Ge(3) C(4) . . . 108.8(4) yes
C(3a) Ge(3) C(3b) . . . 109.0(5) yes
Ge(3) C(4) C(5) . . . 125.3(7) yes
Ge(1) C(5) C(4) . . . 122.4(7) yes
C(4) C(5) C(6) . . . 122.0(8) yes
Ge(1) C(5) C(6) . . . 115.5(6) yes
C(5) C(6) C(11) . . . 120.1(8) yes
C(5) C(6) C(7) . . . 121.0(8) yes
C(7) C(6) C(11) . . . 118.9(8) yes
C(6) C(7) C(8) . . . 121.0(10) yes
C(7) C(8) C(9) . . . 120.0(10) yes
C(8) C(9) C(10) . . . 120.0(10) yes
C(9) C(10) C(11) . . . 120.0(10) yes
C(6) C(11) C(10) . . . 119.2(9) yes
C(10) C(11) C(12) . . . 119.9(9) yes
C(6) C(11) C(12) . . . 120.9(9) yes
C(11) C(12) C(13) . . . 179.0(10) yes

loop_
_geom_bond_atom_site_label_1
_geom_bond_atom_site_label_2
_geom_bond_site_symmetry_1
_geom_bond_site_symmetry_2
_geom_bond_distance
_geom_bond_publ_flag
Ge(1) Ge(2) . . 2.411(3) yes
Ge(1) C(1a) . . 1.930(10) yes
Ge(1) C(1b) . . 1.940(10) yes
Ge(1) C(5) . . 1.979(9) yes
Ge(2) Ge(3) . . 2.406(2) yes
Ge(2) C(2a) . . 1.920(10) yes
Ge(2) C(2b) . . 1.950(10) yes
Ge(3) C(3a) . . 1.950(10) yes
Ge(3) C(3b) . . 1.950(10) yes
Ge(3) C(4) . . 1.954(8) yes
C(4) C(5) . . 1.300(10) yes
C(5) C(6) . . 1.520(10) yes
C(6) C(7) . . 1.370(10) yes
C(6) C(11) . . 1.410(10) yes
C(7) C(8) . . 1.390(10) yes
C(8) C(9) . . 1.35(2) yes
C(9) C(10) . . 1.39(2) yes
C(10) C(11) . . 1.400(10) yes
C(11) C(12) . . 1.440(10) yes
C(12) C(13) . . 1.16(2) yes

loop_
_geom_torsion_atom_site_label_1
_geom_torsion_atom_site_label_2
_geom_torsion_atom_site_label_3
_geom_torsion_atom_site_label_4
_geom_torsion_site_symmetry_1
_geom_torsion_site_symmetry_2
_geom_torsion_site_symmetry_3
_geom_torsion_site_symmetry_4
_geom_torsion
_geom_torsion_publ_flag
Ge(2) Ge(1) C(5) C(4) . . . . -6.8(9) yes
C(5) Ge(1) Ge(2) Ge(3) . . . . 7.1(3) yes
Ge(1) Ge(2) Ge(3) C(4) . . . . -6.6(3) yes
Ge(2) Ge(3) C(4) C(5) . . . . 4.5(9) yes
Ge(3) C(4) C(5) Ge(1) . . . . 2.0(10) yes
C(4) C(5) C(6) C(7) . . . . 97.0(10) yes
Ge(1) C(5) C(6) C(7) . . . . -84.0(10) yes
C(4) C(5) C(6) C(11) . . . . -80.0(10) yes
Ge(1) C(5) C(6) C(11) . . . . 96.7(9) yes
